data_7010901
loop_
_publ_author_name
'Newman, Christopher P.'
'Cave, Gareth W. V.'
'Wong, Michael'
'Errington, William'
'Alcock, Nathaniel W.'
'Rourke, Jonathan P.'

_publ_section_title
;
 Di-metallated platinum carbonyl complexes: platinum--platinum
 interactions in the solid state
;
_journal_issue 18
_journal_name_full 'Journal of the Chemical Society, Dalton Transactions'
_journal_page_first 2678
_journal_paper_doi 10.1039/b105073g
_journal_year 2001
_chemical_formula_sum 'C32 H31 N O2 Pt'
_chemical_formula_weight 656.67
_chemical_name_systematic
;
?
;
_space_group_IT_number 15
_symmetry_cell_setting monoclinic
_symmetry_space_group_name_Hall '-C 2yc'
_symmetry_space_group_name_H-M 'C 1 2/c 1'
_atom_sites_solution_hydrogens geom
_atom_sites_solution_primary direct
_atom_sites_solution_secondary difmap
_audit_creation_method SHELXL-97
_cell_angle_alpha 90.00
_cell_angle_beta 97.5690(10)
_cell_angle_gamma 90.00
_cell_formula_units_Z 16
_cell_length_a 32.1213(4)
_cell_length_b 19.17320(10)
_cell_length_c 17.0303(3)
_cell_measurement_reflns_used 6384
_cell_measurement_temperature 180(2)
_cell_measurement_theta_max 20
_cell_measurement_theta_min 3
_cell_volume 10397.0(2)
_computing_cell_refinement 'SAINT (Siemens, 1995)'
_computing_data_collection 'SMART (Siemens, 1994)'
_computing_data_reduction 'SAINT (Siemens, 1995)'
_computing_molecular_graphics 'SHELXTL (Sheldrick, 1997)'
_computing_publication_material 'SHELXTL (Sheldrick, 1997)'
_computing_structure_refinement 'SHELXL-97 (Sheldrick, 1997)'
_computing_structure_solution 'SHELXS-97 (Sheldrick, 1990)'
_diffrn_ambient_temperature 180(2)
_diffrn_detector_area_resol_mean 8.192
_diffrn_measured_fraction_theta_full 0.902
_diffrn_measured_fraction_theta_max 0.902
_diffrn_measurement_device_type 'Siemens SMART diffractometer'
_diffrn_measurement_method '\w scans'
_diffrn_radiation_monochromator graphite
_diffrn_radiation_source 'normal sealed tube'
_diffrn_radiation_type MoK\a
_diffrn_radiation_wavelength 0.71073
_diffrn_reflns_av_R_equivalents 0.0435
_diffrn_reflns_av_sigmaI/netI 0.0671
_diffrn_reflns_limit_h_max 42
_diffrn_reflns_limit_h_min -36
_diffrn_reflns_limit_k_max 25
_diffrn_reflns_limit_k_min -25
_diffrn_reflns_limit_l_max 19
_diffrn_reflns_limit_l_min -23
_diffrn_reflns_number 32811
_diffrn_reflns_theta_full 29.20
_diffrn_reflns_theta_max 29.20
_diffrn_reflns_theta_min 1.67
_diffrn_standards_decay_% nil
_exptl_absorpt_coefficient_mu 5.428
_exptl_absorpt_correction_T_max 0.89
_exptl_absorpt_correction_T_min 0.65
_exptl_absorpt_correction_type multi-scan
_exptl_absorpt_process_details 'SADABS (Sheldrick, 1996)'
_exptl_crystal_colour orange
_exptl_crystal_density_diffrn 1.678
_exptl_crystal_density_method 'not measured'
_exptl_crystal_description blocks
_exptl_crystal_F_000 5184
_exptl_crystal_size_max 0.25
_exptl_crystal_size_mid 0.25
_exptl_crystal_size_min ?0.2
_refine_diff_density_max 1.228
_refine_diff_density_min -1.398
_refine_diff_density_rms 0.128
_refine_ls_extinction_method none
_refine_ls_goodness_of_fit_ref 0.943
_refine_ls_hydrogen_treatment mixed
_refine_ls_matrix_type full
_refine_ls_number_parameters 649
_refine_ls_number_reflns 12731
_refine_ls_number_restraints 0
_refine_ls_restrained_S_all 0.943
_refine_ls_R_factor_all 0.0934
_refine_ls_R_factor_gt 0.0381
_refine_ls_shift/su_max 0.019
_refine_ls_shift/su_mean 0.002
_refine_ls_structure_factor_coef Fsqd
_refine_ls_weighting_details 'calc w=1/[\s^2^(Fo^2^)+(0.0297P)^2^+0.0000P] where P=(Fo^2^+2Fc^2^)/3'
_refine_ls_weighting_scheme calc
_refine_ls_wR_factor_gt 0.0654
_refine_ls_wR_factor_ref 0.0799
_reflns_number_gt 7326
_reflns_number_total 12731
_reflns_threshold_expression >2sigma(I)
_cod_data_source_file b105073g.txt
_cod_data_source_block 2
_cod_depositor_comments
;
The following automatic conversions were performed:
'_symmetry_cell_setting' value 'Monoclinic' changed to 'monoclinic'
according to '/home/saulius/struct/CIF-dictionaries/cif_core.dic'
dictionary named 'cif_core.dic' version 2.4.1 from 2010-06-29.

Automatic conversion script
Id: cif_fix_enum 1527 2010-12-29 10:47:43Z saulius 
;
_cod_original_sg_symbol_H-M C2/c
_cod_database_code 7010901

loop_
_symmetry_equiv_pos_as_xyz
'x, y, z'
'-x, y, -z+1/2'
'x+1/2, y+1/2, z'
'-x+1/2, y+1/2, -z+1/2'
'-x, -y, -z'
'x, -y, z-1/2'
'-x+1/2, -y+1/2, -z'
'x+1/2, -y+1/2, z-1/2'

loop_
_atom_site_label
_atom_site_type_symbol
_atom_site_fract_x
_atom_site_fract_y
_atom_site_fract_z
_atom_site_U_iso_or_equiv
_atom_site_adp_type
_atom_site_occupancy
_atom_site_symmetry_multiplicity
_atom_site_calc_flag
_atom_site_refinement_flags
_atom_site_disorder_assembly
_atom_site_disorder_group
Pt1 Pt 0.244419(6) 0.005941(9) -0.111485(12) 0.02974(6) Uani 1 1 d . . .
Pt2 Pt 0.303615(6) -0.003991(10) 0.057798(12) 0.03024(6) Uani 1 1 d . . .
C11 C 0.21834(18) 0.0851(3) -0.0820(3) 0.0364(14) Uani 1 1 d . . .
C13 C 0.26528(18) 0.0692(3) 0.0993(3) 0.0339(14) Uani 1 1 d . . .
C14 C 0.22963(19) 0.0624(3) 0.1379(3) 0.0397(15) Uani 1 1 d . . .
H14A H 0.2207 0.0170 0.1504 0.048 Uiso 1 1 calc R . .
C15 C 0.2069(2) 0.1194(3) 0.1586(4) 0.0506(17) Uani 1 1 d . . .
H15A H 0.1827 0.1128 0.1842 0.061 Uiso 1 1 calc R . .
C16 C 0.22003(19) 0.1871(3) 0.1416(4) 0.0469(17) Uani 1 1 d . . .
H16A H 0.2045 0.2264 0.1555 0.056 Uiso 1 1 calc R . .
C17 C 0.25528(19) 0.1964(3) 0.1048(4) 0.0427(16) Uani 1 1 d . . .
H17A H 0.2641 0.2422 0.0937 0.051 Uiso 1 1 calc R . .
C18 C 0.27814(17) 0.1394(3) 0.0838(3) 0.0303(13) Uani 1 1 d . . .
C19 C 0.31585(17) 0.1457(2) 0.0440(3) 0.0300(13) Uani 1 1 d . . .
C21 C 0.27882(18) -0.0836(3) 0.0907(3) 0.0347(14) Uani 1 1 d . . .
O22 O 0.26505(14) -0.13297(19) 0.1135(3) 0.0525(12) Uani 1 1 d . . .
C110 C 0.36712(17) 0.0764(2) -0.0101(3) 0.0323(13) Uani 1 1 d . . .
N110 N 0.33199(14) 0.08272(19) 0.0263(3) 0.0288(10) Uani 1 1 d . . .
C112 C 0.38757(17) 0.1362(2) -0.0297(3) 0.0350(14) Uani 1 1 d . . .
H11A H 0.4122 0.1325 -0.0547 0.042 Uiso 1 1 calc R . .
C113 C 0.37230(17) 0.2020(2) -0.0130(3) 0.0312(13) Uani 1 1 d . . .
C114 C 0.33611(17) 0.2062(2) 0.0238(3) 0.0341(14) Uani 1 1 d . . .
H11B H 0.3252 0.2506 0.0352 0.041 Uiso 1 1 calc R . .
C115 C 0.37852(16) 0.0025(2) -0.0221(3) 0.0329(12) Uani 1 1 d . . .
C116 C 0.35179(17) -0.0481(2) 0.0056(3) 0.0326(13) Uani 1 1 d . . .
C117 C 0.36124(18) -0.1178(2) -0.0062(3) 0.0377(15) Uani 1 1 d . . .
H11C H 0.3443 -0.1531 0.0128 0.045 Uiso 1 1 calc R . .
C118 C 0.3949(2) -0.1371(3) -0.0452(4) 0.0444(17) Uani 1 1 d . . .
H11D H 0.4004 -0.1851 -0.0534 0.053 Uiso 1 1 calc R . .
C119 C 0.4202(2) -0.0865(3) -0.0719(4) 0.0491(17) Uani 1 1 d . . .
H11E H 0.4433 -0.1000 -0.0980 0.059 Uiso 1 1 calc R . .
C120 C 0.41231(18) -0.0159(3) -0.0613(3) 0.0420(15) Uani 1 1 d . . .
H12A H 0.4296 0.0188 -0.0803 0.050 Uiso 1 1 calc R . .
C121 C 0.39430(17) 0.2669(2) -0.0332(3) 0.0349(14) Uani 1 1 d . . .
C122 C 0.42325(19) 0.2669(3) -0.0870(4) 0.0460(16) Uani 1 1 d . . .
H12B H 0.4292 0.2242 -0.1117 0.055 Uiso 1 1 calc R . .
C123 C 0.44365(19) 0.3265(3) -0.1059(4) 0.0466(16) Uani 1 1 d . . .
H12C H 0.4634 0.3241 -0.1427 0.056 Uiso 1 1 calc R . .
C124 C 0.43575(19) 0.3901(3) -0.0718(4) 0.0398(15) Uani 1 1 d . . .
C125 C 0.40707(19) 0.3920(3) -0.0173(4) 0.0506(18) Uani 1 1 d . . .
H12D H 0.4010 0.4347 0.0069 0.061 Uiso 1 1 calc R . .
C126 C 0.38742(18) 0.3305(3) 0.0013(4) 0.0518(18) Uani 1 1 d . . .
H12E H 0.3684 0.3324 0.0395 0.062 Uiso 1 1 calc R . .
O127 O 0.45699(13) 0.44548(18) -0.0949(3) 0.0528(12) Uani 1 1 d . . .
C128 C 0.44739(19) 0.5143(2) -0.0694(4) 0.0481(16) Uani 1 1 d . . .
H12F H 0.4538 0.5181 -0.0111 0.058 Uiso 1 1 calc R . .
H12G H 0.4173 0.5248 -0.0849 0.058 Uiso 1 1 calc R . .
C129 C 0.4743(2) 0.5646(3) -0.1092(4) 0.0489(17) Uani 1 1 d . . .
H12H H 0.4669 0.5603 -0.1673 0.059 Uiso 1 1 calc R . .
H12I H 0.5041 0.5506 -0.0962 0.059 Uiso 1 1 calc R . .
C130 C 0.47032(19) 0.6406(2) -0.0866(4) 0.0440(15) Uani 1 1 d . . .
H13A H 0.4759 0.6453 -0.0283 0.053 Uiso 1 1 calc R . .
H13B H 0.4413 0.6567 -0.1040 0.053 Uiso 1 1 calc R . .
C131 C 0.50097(19) 0.6859(2) -0.1245(4) 0.0425(15) Uani 1 1 d . . .
H13C H 0.5298 0.6707 -0.1039 0.051 Uiso 1 1 calc R . .
H13D H 0.4968 0.6768 -0.1822 0.051 Uiso 1 1 calc R . .
C132 C 0.49823(17) 0.7640(2) -0.1120(3) 0.0393(14) Uani 1 1 d . . .
H13E H 0.5005 0.7738 -0.0546 0.047 Uiso 1 1 calc R . .
H13F H 0.4705 0.7809 -0.1371 0.047 Uiso 1 1 calc R . .
C133 C 0.53255(17) 0.8032(3) -0.1467(3) 0.0369(15) Uani 1 1 d . . .
H13G H 0.5310 0.7906 -0.2034 0.044 Uiso 1 1 calc R . .
H13H H 0.5600 0.7869 -0.1199 0.044 Uiso 1 1 calc R . .
C134 C 0.53125(18) 0.8824(3) -0.1404(4) 0.0417(15) Uani 1 1 d . . .
H13I H 0.5330 0.8956 -0.0839 0.050 Uiso 1 1 calc R . .
H13J H 0.5040 0.8993 -0.1676 0.050 Uiso 1 1 calc R . .
C135 C 0.56681(19) 0.9182(3) -0.1766(4) 0.0490(17) Uani 1 1 d . . .
H13K H 0.5643 0.9689 -0.1712 0.074 Uiso 1 1 calc R . .
H13L H 0.5650 0.9059 -0.2328 0.074 Uiso 1 1 calc R . .
H13M H 0.5939 0.9027 -0.1488 0.074 Uiso 1 1 calc R . .
O21 O 0.20170(14) 0.1343(2) -0.0654(3) 0.0548(13) Uani 1 1 d . . .
C23 C 0.28889(17) 0.0514(2) -0.1716(3) 0.0334(14) Uani 1 1 d . . .
C24 C 0.29882(18) 0.1221(3) -0.1828(3) 0.0381(15) Uani 1 1 d . . .
H24A H 0.2821 0.1573 -0.1633 0.046 Uiso 1 1 calc R . .
C25 C 0.3325(2) 0.1415(3) -0.2217(4) 0.0442(17) Uani 1 1 d . . .
H25A H 0.3390 0.1895 -0.2268 0.053 Uiso 1 1 calc R . .
C26 C 0.35626(18) 0.0917(3) -0.2526(3) 0.0427(15) Uani 1 1 d . . .
H26A H 0.3790 0.1052 -0.2798 0.051 Uiso 1 1 calc R . .
C27 C 0.34725(17) 0.0227(3) -0.2443(3) 0.0360(13) Uani 1 1 d . . .
H27A H 0.3637 -0.0115 -0.2662 0.043 Uiso 1 1 calc R . .
C28 C 0.31444(16) 0.0020(2) -0.2043(3) 0.0305(11) Uani 1 1 d . . .
N29 N 0.27149(13) -0.08026(19) -0.1485(3) 0.0277(10) Uani 1 1 d . . .
C29 C 0.30392(17) -0.0723(2) -0.1922(3) 0.0312(13) Uani 1 1 d . . .
C210 C 0.25730(16) -0.1435(2) -0.1288(3) 0.0293(13) Uani 1 1 d . . .
C211 C 0.27683(17) -0.2025(2) -0.1521(3) 0.0319(13) Uani 1 1 d . . .
H21A H 0.2676 -0.2471 -0.1372 0.038 Uiso 1 1 calc R . .
C212 C 0.31004(18) -0.1977(2) -0.1973(3) 0.0335(14) Uani 1 1 d . . .
C213 C 0.32240(18) -0.1308(2) -0.2173(3) 0.0336(14) Uani 1 1 d . . .
H21B H 0.3443 -0.1260 -0.2494 0.040 Uiso 1 1 calc R . .
C215 C 0.22245(17) -0.1385(2) -0.0808(3) 0.0295(13) Uani 1 1 d . . .
C216 C 0.20965(17) -0.0693(3) -0.0638(3) 0.0302(13) Uani 1 1 d . . .
C217 C 0.17731(17) -0.0636(3) -0.0158(3) 0.0355(14) Uani 1 1 d . . .
H21C H 0.1679 -0.0185 -0.0032 0.043 Uiso 1 1 calc R . .
C218 C 0.15883(18) -0.1213(3) 0.0137(3) 0.0397(14) Uani 1 1 d . . .
H21D H 0.1372 -0.1154 0.0461 0.048 Uiso 1 1 calc R . .
C219 C 0.17185(18) -0.1881(3) -0.0040(3) 0.0405(15) Uani 1 1 d . . .
H21E H 0.1593 -0.2278 0.0166 0.049 Uiso 1 1 calc R . .
C220 C 0.20319(18) -0.1963(3) -0.0519(3) 0.0400(15) Uani 1 1 d . . .
H22A H 0.2116 -0.2419 -0.0650 0.048 Uiso 1 1 calc R . .
C221 C 0.33140(16) -0.2613(2) -0.2212(3) 0.0294(12) Uani 1 1 d . . .
C222 C 0.31365(18) -0.3270(2) -0.2200(3) 0.0387(14) Uani 1 1 d . . .
H22B H 0.2865 -0.3313 -0.2042 0.046 Uiso 1 1 calc R . .
C223 C 0.33390(18) -0.3870(2) -0.2409(3) 0.0372(14) Uani 1 1 d . . .
H22C H 0.3209 -0.4313 -0.2386 0.045 Uiso 1 1 calc R . .
C224 C 0.37314(18) -0.3815(2) -0.2650(3) 0.0376(14) Uani 1 1 d . . .
C225 C 0.39198(19) -0.3165(3) -0.2669(4) 0.0545(19) Uani 1 1 d . . .
H22D H 0.4192 -0.3126 -0.2827 0.065 Uiso 1 1 calc R . .
C226 C 0.37140(18) -0.2574(3) -0.2459(4) 0.0470(17) Uani 1 1 d . . .
H22E H 0.3846 -0.2132 -0.2482 0.056 Uiso 1 1 calc R . .
O227 O 0.39589(12) -0.43604(17) -0.2888(3) 0.0504(12) Uani 1 1 d . . .
C228 C 0.38066(18) -0.5059(2) -0.2828(4) 0.0440(14) Uani 1 1 d . . .
H22F H 0.3528 -0.5111 -0.3147 0.053 Uiso 1 1 calc R . .
H22G H 0.3779 -0.5172 -0.2269 0.053 Uiso 1 1 calc R . .
C229 C 0.41213(19) -0.5536(2) -0.3134(4) 0.0488(17) Uani 1 1 d . . .
H22H H 0.4400 -0.5459 -0.2823 0.059 Uiso 1 1 calc R . .
H22I H 0.4143 -0.5414 -0.3692 0.059 Uiso 1 1 calc R . .
C230 C 0.40078(18) -0.6307(2) -0.3091(4) 0.0414(15) Uani 1 1 d . . .
H23A H 0.3975 -0.6432 -0.2539 0.050 Uiso 1 1 calc R . .
H23B H 0.3737 -0.6396 -0.3427 0.050 Uiso 1 1 calc R . .
C231 C 0.43491(19) -0.6755(2) -0.3372(4) 0.0475(16) Uani 1 1 d . . .
H23C H 0.4621 -0.6634 -0.3056 0.057 Uiso 1 1 calc R . .
H23D H 0.4370 -0.6636 -0.3931 0.057 Uiso 1 1 calc R . .
C232 C 0.42827(18) -0.7544(2) -0.3315(3) 0.0401(14) Uani 1 1 d . . .
H23E H 0.4260 -0.7669 -0.2759 0.048 Uiso 1 1 calc R . .
H23F H 0.4015 -0.7673 -0.3641 0.048 Uiso 1 1 calc R . .
C233 C 0.46407(19) -0.7959(3) -0.3596(4) 0.0460(17) Uani 1 1 d . . .
H23G H 0.4653 -0.7844 -0.4159 0.055 Uiso 1 1 calc R . .
H23H H 0.4908 -0.7803 -0.3290 0.055 Uiso 1 1 calc R . .
C234 C 0.46098(19) -0.8743(3) -0.3518(4) 0.0458(16) Uani 1 1 d . . .
H23I H 0.4344 -0.8905 -0.3825 0.055 Uiso 1 1 calc R . .
H23J H 0.4602 -0.8864 -0.2955 0.055 Uiso 1 1 calc R . .
C235 C 0.4979(2) -0.9122(3) -0.3814(4) 0.0588(19) Uani 1 1 d . . .
H23K H 0.4945 -0.9627 -0.3753 0.088 Uiso 1 1 calc R . .
H23L H 0.5242 -0.8971 -0.3504 0.088 Uiso 1 1 calc R . .
H23M H 0.4985 -0.9011 -0.4374 0.088 Uiso 1 1 calc R . .

loop_
_atom_site_aniso_label
_atom_site_aniso_U_11
_atom_site_aniso_U_22
_atom_site_aniso_U_33
_atom_site_aniso_U_23
_atom_site_aniso_U_13
_atom_site_aniso_U_12
Pt1 0.02998(12) 0.01923(10) 0.04182(13) -0.00165(10) 0.01142(9) 0.00227(9)
Pt2 0.03002(12) 0.01967(10) 0.04257(13) 0.00083(9) 0.01058(9) -0.00257(9)
C11 0.028(4) 0.036(3) 0.048(4) -0.001(3) 0.014(3) -0.004(3)
C13 0.033(4) 0.025(3) 0.044(4) 0.000(2) 0.009(3) -0.003(2)
C14 0.042(4) 0.028(3) 0.052(4) -0.002(3) 0.019(3) -0.009(3)
C15 0.053(4) 0.035(3) 0.070(5) -0.002(3) 0.030(4) -0.003(3)
C16 0.050(4) 0.027(3) 0.071(5) -0.010(3) 0.035(4) -0.003(3)
C17 0.050(4) 0.022(3) 0.060(4) -0.005(3) 0.021(3) -0.004(3)
C18 0.029(3) 0.027(3) 0.036(3) -0.002(2) 0.009(3) -0.004(2)
C19 0.029(3) 0.023(2) 0.039(3) -0.004(2) 0.007(3) -0.002(2)
C21 0.037(4) 0.025(3) 0.043(4) -0.002(2) 0.010(3) 0.002(2)
O22 0.063(3) 0.031(2) 0.067(3) 0.011(2) 0.023(2) -0.011(2)
C110 0.029(3) 0.026(3) 0.041(4) 0.002(2) 0.004(3) 0.000(2)
N110 0.029(3) 0.019(2) 0.039(3) 0.0000(19) 0.009(2) -0.0028(18)
C112 0.026(3) 0.026(3) 0.055(4) 0.003(3) 0.010(3) -0.004(2)
C113 0.027(3) 0.024(2) 0.043(4) 0.003(2) 0.008(3) 0.002(2)
C114 0.033(3) 0.018(2) 0.051(4) -0.007(2) 0.006(3) 0.001(2)
C115 0.034(3) 0.023(2) 0.043(3) -0.001(3) 0.009(2) -0.001(2)
C116 0.037(4) 0.027(3) 0.035(3) -0.002(2) 0.008(3) 0.003(2)
C117 0.042(4) 0.019(2) 0.053(4) 0.003(2) 0.011(3) 0.004(2)
C118 0.046(4) 0.023(3) 0.065(5) -0.004(3) 0.009(3) 0.006(3)
C119 0.049(4) 0.030(3) 0.071(5) -0.002(3) 0.019(4) 0.006(3)
C120 0.038(4) 0.028(3) 0.064(4) -0.001(3) 0.020(3) 0.001(2)
C121 0.034(4) 0.018(2) 0.053(4) 0.000(2) 0.006(3) -0.004(2)
C122 0.060(5) 0.024(3) 0.059(4) -0.001(3) 0.029(3) -0.003(3)
C123 0.059(4) 0.025(3) 0.062(4) 0.002(3) 0.033(3) -0.001(3)
C124 0.045(4) 0.023(3) 0.053(4) 0.007(3) 0.012(3) -0.005(2)
C125 0.051(4) 0.021(3) 0.086(5) -0.003(3) 0.032(4) 0.000(3)
C126 0.044(4) 0.032(3) 0.088(5) -0.002(3) 0.040(4) -0.010(3)
O127 0.058(3) 0.0245(19) 0.083(3) 0.005(2) 0.033(3) -0.0048(18)
C128 0.046(4) 0.024(3) 0.079(5) 0.004(3) 0.025(3) -0.009(3)
C129 0.052(4) 0.029(3) 0.069(5) 0.009(3) 0.019(4) -0.009(3)
C130 0.045(4) 0.035(3) 0.056(4) 0.005(3) 0.020(3) -0.007(3)
C131 0.049(4) 0.030(3) 0.052(4) 0.003(3) 0.017(3) -0.006(3)
C132 0.041(4) 0.028(3) 0.052(4) 0.004(3) 0.018(3) -0.005(2)
C133 0.038(4) 0.028(3) 0.046(4) 0.002(2) 0.014(3) -0.001(2)
C134 0.045(4) 0.030(3) 0.052(4) 0.000(3) 0.013(3) 0.000(3)
C135 0.048(4) 0.036(3) 0.068(5) 0.008(3) 0.023(3) -0.010(3)
O21 0.062(3) 0.034(2) 0.072(3) -0.012(2) 0.020(3) 0.015(2)
C23 0.035(4) 0.020(2) 0.046(4) -0.003(2) 0.008(3) 0.005(2)
C24 0.039(4) 0.022(3) 0.055(4) 0.001(3) 0.014(3) 0.004(2)
C25 0.044(4) 0.031(3) 0.060(5) -0.003(3) 0.016(3) -0.011(3)
C26 0.043(4) 0.035(3) 0.055(4) 0.006(3) 0.025(3) -0.007(3)
C27 0.038(3) 0.030(3) 0.043(4) 0.001(2) 0.016(3) 0.001(2)
C28 0.034(3) 0.024(2) 0.036(3) 0.002(3) 0.009(2) -0.002(2)
N29 0.026(3) 0.020(2) 0.038(3) 0.0004(19) 0.009(2) 0.0023(18)
C29 0.032(4) 0.021(2) 0.042(4) 0.002(2) 0.011(3) 0.004(2)
C210 0.028(3) 0.024(3) 0.038(3) 0.001(2) 0.012(3) 0.001(2)
C211 0.039(4) 0.018(2) 0.040(4) -0.002(2) 0.012(3) 0.000(2)
C212 0.041(4) 0.022(2) 0.040(4) 0.000(2) 0.015(3) 0.006(2)
C213 0.033(4) 0.032(3) 0.038(4) 0.000(3) 0.013(3) 0.003(2)
C215 0.033(3) 0.022(2) 0.035(3) 0.000(2) 0.011(3) -0.001(2)
C216 0.025(3) 0.027(3) 0.040(4) 0.005(2) 0.008(3) 0.003(2)
C217 0.032(4) 0.029(3) 0.046(4) -0.003(3) 0.010(3) 0.002(2)
C218 0.038(4) 0.038(3) 0.049(4) -0.003(3) 0.026(3) 0.000(3)
C219 0.042(4) 0.028(3) 0.055(4) 0.001(3) 0.019(3) -0.001(2)
C220 0.043(4) 0.024(3) 0.057(4) 0.001(3) 0.019(3) 0.005(2)
C221 0.030(3) 0.023(2) 0.036(3) -0.002(2) 0.009(3) 0.004(2)
C222 0.040(4) 0.030(3) 0.051(4) -0.009(3) 0.023(3) -0.002(2)
C223 0.045(4) 0.022(2) 0.048(4) -0.003(2) 0.021(3) -0.004(2)
C224 0.038(4) 0.024(3) 0.052(4) -0.008(3) 0.012(3) 0.002(2)
C225 0.036(4) 0.031(3) 0.103(6) -0.003(3) 0.037(4) -0.002(3)
C226 0.040(4) 0.022(3) 0.083(5) -0.004(3) 0.025(3) -0.003(2)
O227 0.049(3) 0.0213(18) 0.087(3) -0.009(2) 0.031(2) 0.0028(17)
C228 0.048(4) 0.024(3) 0.062(4) -0.010(3) 0.013(3) 0.007(3)
C229 0.050(4) 0.029(3) 0.071(5) -0.012(3) 0.018(4) 0.007(3)
C230 0.040(4) 0.031(3) 0.055(4) -0.012(3) 0.010(3) 0.006(3)
C231 0.055(4) 0.028(3) 0.064(4) -0.002(3) 0.024(3) 0.005(3)
C232 0.050(4) 0.026(3) 0.047(4) 0.000(3) 0.017(3) 0.007(3)
C233 0.052(5) 0.031(3) 0.058(4) -0.011(3) 0.018(3) 0.002(3)
C234 0.047(4) 0.030(3) 0.063(5) 0.004(3) 0.016(3) 0.004(3)
C235 0.063(5) 0.032(3) 0.086(5) -0.006(3) 0.029(4) 0.009(3)

loop_
_atom_type_symbol
_atom_type_description
_atom_type_scat_dispersion_real
_atom_type_scat_dispersion_imag
_atom_type_scat_source
C C 0.0033 0.0016 'International Tables Vol C Tables 4.2.6.8 and 6.1.1.4'
H H 0.0000 0.0000 'International Tables Vol C Tables 4.2.6.8 and 6.1.1.4'
N N 0.0061 0.0033 'International Tables Vol C Tables 4.2.6.8 and 6.1.1.4'
O O 0.0106 0.0060 'International Tables Vol C Tables 4.2.6.8 and 6.1.1.4'
Pt Pt -1.7033 8.3905 'International Tables Vol C Tables 4.2.6.8 and 6.1.1.4'

loop_
_geom_angle_atom_site_label_1
_geom_angle_atom_site_label_2
_geom_angle_atom_site_label_3
_geom_angle
_geom_angle_site_symmetry_1
_geom_angle_site_symmetry_3
_geom_angle_publ_flag
C11 Pt1 N29 177.5(2) . . y
C11 Pt1 C216 100.4(2) . . y
N29 Pt1 C216 80.02(19) . . y
C11 Pt1 C23 99.1(2) . . y
N29 Pt1 C23 80.49(18) . . y
C216 Pt1 C23 160.5(2) . . y
C21 Pt2 N110 177.7(2) . . y
C21 Pt2 C13 99.2(2) . . y
N110 Pt2 C13 80.74(19) . . y
C21 Pt2 C116 99.8(2) . . y
N110 Pt2 C116 80.27(19) . . y
C13 Pt2 C116 161.0(2) . . y
O21 C11 Pt1 178.4(6) . . ?
C14 C13 C18 116.4(5) . . ?
C14 C13 Pt2 131.5(4) . . ?
C18 C13 Pt2 112.1(4) . . ?
C15 C14 C13 122.4(5) . . ?
C14 C15 C16 119.6(6) . . ?
C17 C16 C15 120.0(5) . . ?
C16 C17 C18 120.7(5) . . ?
C17 C18 C13 120.9(5) . . ?
C17 C18 C19 123.4(5) . . ?
C13 C18 C19 115.7(5) . . ?
N110 C19 C114 118.6(5) . . ?
N110 C19 C18 112.9(4) . . ?
C114 C19 C18 128.4(5) . . ?
O22 C21 Pt2 176.9(6) . . ?
N110 C110 C112 118.9(5) . . ?
N110 C110 C115 112.5(4) . . ?
C112 C110 C115 128.6(5) . . ?
C19 N110 C110 122.8(4) . . ?
C19 N110 Pt2 118.5(4) . . ?
C110 N110 Pt2 118.7(3) . . ?
C110 C112 C113 120.6(5) . . ?
C114 C113 C112 118.7(5) . . ?
C114 C113 C121 120.2(4) . . ?
C112 C113 C121 121.1(5) . . ?
C113 C114 C19 120.4(5) . . ?
C120 C115 C116 122.1(5) . . ?
C120 C115 C110 122.0(5) . . ?
C116 C115 C110 115.8(5) . . ?
C117 C116 C115 117.1(5) . . ?
C117 C116 Pt2 130.2(4) . . ?
C115 C116 Pt2 112.7(3) . . ?
C118 C117 C116 121.5(5) . . ?
C119 C118 C117 119.9(5) . . ?
C118 C119 C120 121.0(6) . . ?
C119 C120 C115 118.4(5) . . ?
C122 C121 C126 116.0(5) . . ?
C122 C121 C113 122.0(5) . . ?
C126 C121 C113 122.0(5) . . ?
C123 C122 C121 122.3(5) . . ?
C122 C123 C124 120.9(6) . . ?
O127 C124 C123 116.3(5) . . ?
O127 C124 C125 125.4(5) . . ?
C123 C124 C125 118.3(5) . . ?
C126 C125 C124 119.4(5) . . ?
C121 C126 C125 123.1(6) . . ?
C124 O127 C128 119.9(4) . . ?
O127 C128 C129 107.0(5) . . ?
C128 C129 C130 115.2(5) . . ?
C129 C130 C131 111.1(5) . . ?
C132 C131 C130 116.9(5) . . ?
C131 C132 C133 112.1(5) . . ?
C132 C133 C134 116.0(5) . . ?
C133 C134 C135 113.0(5) . . ?
C24 C23 C28 115.9(5) . . ?
C24 C23 Pt1 131.2(4) . . ?
C28 C23 Pt1 112.9(3) . . ?
C25 C24 C23 121.7(5) . . ?
C26 C25 C24 120.3(5) . . ?
C27 C26 C25 119.9(5) . . ?
C26 C27 C28 121.0(5) . . ?
C27 C28 C23 121.2(4) . . ?
C27 C28 C29 123.1(5) . . ?
C23 C28 C29 115.7(5) . . ?
C210 N29 C29 122.8(4) . . ?
C210 N29 Pt1 119.1(4) . . ?
C29 N29 Pt1 118.1(3) . . ?
C213 C29 N29 118.2(5) . . ?
C213 C29 C28 129.0(5) . . ?
N29 C29 C28 112.8(4) . . ?
N29 C210 C211 119.0(5) . . ?
N29 C210 C215 112.6(4) . . ?
C211 C210 C215 128.4(5) . . ?
C210 C211 C212 120.9(5) . . ?
C211 C212 C213 117.2(5) . . ?
C211 C212 C221 120.8(4) . . ?
C213 C212 C221 122.0(5) . . ?
C29 C213 C212 121.9(5) . . ?
C220 C215 C216 120.9(5) . . ?
C220 C215 C210 123.5(5) . . ?
C216 C215 C210 115.6(4) . . ?
C217 C216 C215 116.3(5) . . ?
C217 C216 Pt1 131.0(4) . . ?
C215 C216 Pt1 112.6(4) . . ?
C218 C217 C216 122.3(5) . . ?
C217 C218 C219 120.2(5) . . ?
C220 C219 C218 119.6(5) . . ?
C219 C220 C215 120.7(5) . . ?
C222 C221 C226 116.6(5) . . ?
C222 C221 C212 122.5(5) . . ?
C226 C221 C212 120.9(4) . . ?
C221 C222 C223 122.8(5) . . ?
C224 C223 C222 119.3(5) . . ?
O227 C224 C225 115.3(5) . . ?
O227 C224 C223 125.1(5) . . ?
C225 C224 C223 119.6(5) . . ?
C224 C225 C226 120.3(5) . . ?
C225 C226 C221 121.4(5) . . ?
C224 O227 C228 119.5(4) . . ?
O227 C228 C229 107.0(5) . . ?
C228 C229 C230 113.3(5) . . ?
C231 C230 C229 110.2(5) . . ?
C230 C231 C232 115.2(5) . . ?
C233 C232 C231 112.2(5) . . ?
C234 C233 C232 115.4(5) . . ?
C233 C234 C235 112.3(5) . . ?

loop_
_geom_bond_atom_site_label_1
_geom_bond_atom_site_label_2
_geom_bond_distance
_geom_bond_site_symmetry_2
_geom_bond_publ_flag
Pt1 C11 1.836(6) . y
Pt1 N29 2.007(4) . y
Pt1 C216 2.056(5) . y
Pt1 C23 2.058(6) . y
Pt2 C21 1.843(5) . y
Pt2 N110 2.003(4) . y
Pt2 C13 2.053(5) . y
Pt2 C116 2.064(5) . y
C11 O21 1.137(6) . ?
C13 C14 1.400(8) . ?
C13 C18 1.442(7) . ?
C14 C15 1.385(7) . ?
C15 C16 1.406(7) . ?
C16 C17 1.376(8) . ?
C17 C18 1.389(7) . ?
C18 C19 1.469(7) . ?
C19 N110 1.363(6) . ?
C19 C114 1.395(7) . ?
C21 O22 1.135(6) . ?
C110 N110 1.363(7) . ?
C110 C112 1.385(7) . ?
C110 C115 1.483(7) . ?
C112 C113 1.396(7) . ?
C113 C114 1.394(7) . ?
C113 C121 1.493(7) . ?
C115 C120 1.392(7) . ?
C115 C116 1.417(7) . ?
C116 C117 1.393(6) . ?
C117 C118 1.390(8) . ?
C118 C119 1.382(8) . ?
C119 C120 1.394(7) . ?
C121 C122 1.389(7) . ?
C121 C126 1.385(7) . ?
C122 C123 1.376(7) . ?
C123 C124 1.389(7) . ?
C124 O127 1.347(6) . ?
C124 C125 1.391(8) . ?
C125 C126 1.393(7) . ?
O127 C128 1.435(6) . ?
C128 C129 1.515(7) . ?
C129 C130 1.516(7) . ?
C130 C131 1.519(7) . ?
C131 C132 1.516(6) . ?
C132 C133 1.517(7) . ?
C133 C134 1.522(7) . ?
C134 C135 1.530(7) . ?
C23 C24 1.411(7) . ?
C23 C28 1.415(7) . ?
C24 C25 1.391(8) . ?
C25 C26 1.371(8) . ?
C26 C27 1.366(7) . ?
C27 C28 1.386(7) . ?
C28 C29 1.484(6) . ?
N29 C210 1.352(6) . ?
N29 C29 1.366(6) . ?
C29 C213 1.365(7) . ?
C210 C211 1.378(6) . ?
C210 C215 1.474(7) . ?
C211 C212 1.398(7) . ?
C212 C213 1.398(7) . ?
C212 C221 1.483(6) . ?
C215 C220 1.391(7) . ?
C215 C216 1.430(7) . ?
C216 C217 1.408(7) . ?
C217 C218 1.380(7) . ?
C218 C219 1.393(7) . ?
C219 C220 1.385(7) . ?
C221 C222 1.385(6) . ?
C221 C226 1.405(7) . ?
C222 C223 1.390(7) . ?
C223 C224 1.380(7) . ?
C224 O227 1.367(6) . ?
C224 C225 1.388(7) . ?
C225 C226 1.383(7) . ?
O227 C228 1.434(6) . ?
C228 C229 1.507(7) . ?
C229 C230 1.526(7) . ?
C230 C231 1.519(7) . ?
C231 C232 1.533(6) . ?
C232 C233 1.526(7) . ?
C233 C234 1.514(7) . ?
C234 C235 1.531(7) . ?
